data_4314212
loop_
_publ_author_name
'Limin Yang'
'Yunlan Su'
'Yizhuang Xu'
'Zheming Wang'
'Zonghui Guo'
'Shifu Weng'
'Chunhua Yan'
'Shiwei Zhang'
'Jinguang Wu'

_publ_section_title
;
 Interactions between Metal Ions and Carbohydrates. Coordination Behavior
 of Neutral Erythritol to Ca(II) and Lanthanide Ions
;
_journal_name_full 'Inorganic Chemistry'
_journal_page_first 5844
_journal_page_last 5856
_journal_paper_doi 10.1021/ic0300464
_journal_volume 42
_journal_year 2003
_chemical_formula_sum 'C4 H22 Cl3 O10 Pr'
_chemical_formula_weight 477.48
_chemical_name_systematic
;
  ?
;
_space_group_IT_number 2
_symmetry_cell_setting triclinic
_symmetry_space_group_name_Hall '-P 1'
_symmetry_space_group_name_H-M 'P -1'
_atom_sites_solution_hydrogens geom
_atom_sites_solution_primary direct
_atom_sites_solution_secondary difmap
_audit_creation_method SHELXL-97
_cell_angle_alpha 85.3935(14)
_cell_angle_beta 84.2916(14)
_cell_angle_gamma 78.6868(14)
_cell_formula_units_Z 2
_cell_length_a 7.5099(3)
_cell_length_b 10.1860(3)
_cell_length_c 10.4213(3)
_cell_measurement_reflns_used 15745
_cell_measurement_temperature 293(2)
_cell_measurement_theta_max 27.19
_cell_measurement_theta_min 3.49
_cell_volume 776.31(4)
_computing_cell_refinement 'HKL Scalepack (Otwinowski & Minor, 1997)'
_computing_data_collection 'KappaCCD (Nonius B. V., 1998)'
_computing_data_reduction 'HKL Denzo (Otwinowski & Minor, 1997) & maXus (Mackay et al., 1998)'
_computing_molecular_graphics 'Bruker SHELXTL V5.1 (Sheldrick, 1998)'
_computing_publication_material 'SHELXL-97 (Sheldrick, 1997)'
_computing_structure_refinement 'SHELXL-97 (Sheldrick, 1997)'
_computing_structure_solution 'SHELXS-97 (Sheldrick, 1997)'
_diffrn_ambient_temperature 293(2)
_diffrn_detector_area_resol_mean 0.76
_diffrn_measured_fraction_theta_full 0.982
_diffrn_measured_fraction_theta_max 0.982
_diffrn_measurement_device_type 'NONIUS KappaCCD Diffractometer'
_diffrn_measurement_method CCD
_diffrn_radiation_monochromator graphite
_diffrn_radiation_source 'fine-focus sealed tube'
_diffrn_radiation_type MoK\a
_diffrn_radiation_wavelength 0.71073
_diffrn_reflns_av_R_equivalents 0.0878
_diffrn_reflns_av_sigmaI/netI 0.0751
_diffrn_reflns_limit_h_max 9
_diffrn_reflns_limit_h_min -9
_diffrn_reflns_limit_k_max 13
_diffrn_reflns_limit_k_min -13
_diffrn_reflns_limit_l_max 13
_diffrn_reflns_limit_l_min -13
_diffrn_reflns_number 15745
_diffrn_reflns_theta_full 27.19
_diffrn_reflns_theta_max 27.19
_diffrn_reflns_theta_min 3.49
_diffrn_standards_decay_% none
_exptl_absorpt_coefficient_mu 3.689
_exptl_absorpt_correction_T_max 0.885
_exptl_absorpt_correction_T_min 0.705
_exptl_absorpt_correction_type empirical
_exptl_absorpt_process_details
;
multi-scan from symmetry-related measurements
  Sortav (Blessing 1995)
;
_exptl_crystal_colour 'light green'
_exptl_crystal_density_diffrn 2.043
_exptl_crystal_density_method 'not measured'
_exptl_crystal_description block
_exptl_crystal_F_000 472
_exptl_crystal_size_max 0.40
_exptl_crystal_size_mid 0.28
_exptl_crystal_size_min 0.23
_refine_diff_density_max 0.878
_refine_diff_density_min -1.874
_refine_diff_density_rms 0.177
_refine_ls_extinction_coef 0.097(3)
_refine_ls_extinction_expression Fc^*^=kFc[1+0.001xFc^2^\l^3^/sin(2\q)]^-1/4^
_refine_ls_extinction_method SHELXL
_refine_ls_goodness_of_fit_ref 0.993
_refine_ls_hydrogen_treatment mixed
_refine_ls_matrix_type full
_refine_ls_number_parameters 214
_refine_ls_number_reflns 3409
_refine_ls_number_restraints 26
_refine_ls_restrained_S_all 0.990
_refine_ls_R_factor_all 0.0578
_refine_ls_R_factor_gt 0.0368
_refine_ls_shift/su_max 0.001
_refine_ls_shift/su_mean 0.000
_refine_ls_structure_factor_coef Fsqd
_refine_ls_weighting_details 'calc w=1/[\s^2^(Fo^2^)+(0.0395P)^2^+0.0000P] where P=(Fo^2^+2Fc^2^)/3'
_refine_ls_weighting_scheme calc
_refine_ls_wR_factor_gt 0.0734
_refine_ls_wR_factor_ref 0.0798
_reflns_number_gt 2675
_reflns_number_total 3409
_reflns_threshold_expression >2sigma(I)
_cod_data_source_file ic0300464_5.cif
_cod_data_source_block last
_cod_depositor_comments
;
The following automatic conversions were performed:

'_symmetry_cell_setting' value 'Triclinic' changed to 'triclinic'
according to the built-in table from CIF Core dictionary named
'cif_core.dic' version 2.4.1 from 2010-06-29.

Automatic conversion script
Id: cif_fix_values 1646 2011-03-28 12:23:43Z adriana 
;
_cod_database_code 4314212

loop_
_symmetry_equiv_pos_as_xyz
'x, y, z'
'-x, -y, -z'

loop_
_atom_site_label
_atom_site_type_symbol
_atom_site_fract_x
_atom_site_fract_y
_atom_site_fract_z
_atom_site_U_iso_or_equiv
_atom_site_adp_type
_atom_site_occupancy
_atom_site_symmetry_multiplicity
_atom_site_calc_flag
_atom_site_refinement_flags
_atom_site_disorder_assembly
_atom_site_disorder_group
Pr1 Pr 0.24029(4) 0.74520(3) 0.75482(3) 0.01635(14) Uani 1 1 d . . .
Cl1 Cl 0.55437(18) 0.66894(14) 0.90790(13) 0.0285(3) Uani 1 1 d . . .
Cl2 Cl 0.63129(19) 1.06567(15) 0.69901(13) 0.0314(3) Uani 1 1 d . . .
Cl3 Cl -0.15729(18) 0.78529(13) 0.42975(14) 0.0300(3) Uani 1 1 d . . .
O1 O 0.0732(5) 0.8228(3) 0.9646(3) 0.0210(8) Uani 1 1 d D . .
O2 O 0.2900(5) 0.9634(4) 0.8372(3) 0.0228(8) Uani 1 1 d D . .
O3 O 0.4376(5) 0.5366(4) 0.6696(3) 0.0255(8) Uani 1 1 d D . .
O4 O 0.2122(5) 0.6845(3) 0.5275(3) 0.0214(8) Uani 1 1 d D . .
O5 O 0.4485(5) 0.8461(4) 0.6012(4) 0.0317(9) Uani 1 1 d D . .
O6 O 0.0475(5) 0.9376(4) 0.6477(4) 0.0287(9) Uani 1 1 d D . .
O7 O -0.0772(5) 0.6958(4) 0.7322(4) 0.0314(9) Uani 1 1 d D . .
O8 O 0.1781(5) 0.5465(3) 0.9040(4) 0.0267(8) Uani 1 1 d D . .
O9 O -0.0144(6) 0.6572(4) 1.1691(4) 0.0390(11) Uani 1 1 d D . .
O10 O 0.6415(6) 0.3401(4) 0.8057(4) 0.0356(10) Uani 1 1 d D . .
C1 C 0.0824(7) 0.9472(5) 1.0205(5) 0.0192(11) Uani 1 1 d D . .
H1A H 0.0745 0.9336 1.1149 0.023 Uiso 1 1 calc R . .
C2 C 0.2647(7) 0.9818(5) 0.9727(5) 0.0230(11) Uani 1 1 d D . .
H2A H 0.2664 1.0740 0.9886 0.028 Uiso 1 1 calc R . .
H2B H 0.3611 0.9236 1.0167 0.028 Uiso 1 1 calc R . .
C3 C 0.4233(7) 0.4829(5) 0.5487(4) 0.0191(11) Uani 1 1 d D . .
H3A H 0.4356 0.3852 0.5609 0.023 Uiso 1 1 calc R . .
C4 C 0.2361(7) 0.5429(5) 0.5111(5) 0.0216(11) Uani 1 1 d D . .
H4A H 0.2251 0.5271 0.4219 0.026 Uiso 1 1 calc R . .
H4B H 0.1451 0.5042 0.5658 0.026 Uiso 1 1 calc R . .
H1 H 0.042(10) 0.771(3) 1.022(3) 0.066(7) Uiso 1 1 d D . .
H2 H 0.383(6) 0.988(7) 0.806(3) 0.066(7) Uiso 1 1 d D . .
H3 H 0.496(9) 0.478(4) 0.716(3) 0.066(7) Uiso 1 1 d D . .
H4 H 0.117(6) 0.722(3) 0.497(6) 0.066(7) Uiso 1 1 d D . .
H51 H 0.526(8) 0.904(6) 0.618(6) 0.066(7) Uiso 1 1 d D . .
H52 H 0.422(9) 0.866(6) 0.513(3) 0.066(7) Uiso 1 1 d D . .
H61 H -0.078(3) 0.966(6) 0.673(7) 0.066(7) Uiso 1 1 d D . .
H62 H 0.092(8) 1.015(4) 0.615(6) 0.066(7) Uiso 1 1 d D . .
H71 H -0.132(8) 0.747(6) 0.659(4) 0.066(7) Uiso 1 1 d D . .
H72 H -0.179(6) 0.691(7) 0.794(4) 0.066(7) Uiso 1 1 d D . .
H81 H 0.093(7) 0.499(6) 0.882(6) 0.066(7) Uiso 1 1 d D . .
H82 H 0.252(7) 0.495(5) 0.963(5) 0.066(7) Uiso 1 1 d D . .
H91 H 0.107(5) 0.617(7) 1.189(7) 0.071(12) Uiso 1 1 d D . .
H92 H -0.064(8) 0.717(6) 1.233(5) 0.071(12) Uiso 1 1 d D . .
H101 H 0.588(9) 0.331(6) 0.892(3) 0.071(12) Uiso 1 1 d D . .
H102 H 0.645(11) 0.255(4) 0.771(5) 0.071(12) Uiso 1 1 d D . .

loop_
_atom_site_aniso_label
_atom_site_aniso_U_11
_atom_site_aniso_U_22
_atom_site_aniso_U_33
_atom_site_aniso_U_23
_atom_site_aniso_U_13
_atom_site_aniso_U_12
Pr1 0.01572(18) 0.01668(18) 0.01598(17) -0.00329(11) 0.00094(10) -0.00167(10)
Cl1 0.0237(7) 0.0343(7) 0.0269(7) -0.0004(6) -0.0036(5) -0.0041(6)
Cl2 0.0273(7) 0.0382(8) 0.0314(7) -0.0055(6) -0.0002(6) -0.0126(6)
Cl3 0.0247(7) 0.0281(7) 0.0380(8) -0.0003(6) -0.0061(6) -0.0059(6)
O1 0.0265(19) 0.0154(17) 0.0202(18) -0.0046(15) 0.0062(15) -0.0044(15)
O2 0.0236(19) 0.028(2) 0.0190(18) -0.0024(15) 0.0037(15) -0.0131(16)
O3 0.031(2) 0.027(2) 0.0148(17) -0.0050(16) -0.0026(15) 0.0073(17)
O4 0.0192(18) 0.0209(18) 0.0225(19) -0.0014(15) -0.0054(15) 0.0019(15)
O5 0.035(2) 0.036(2) 0.027(2) -0.0001(18) 0.0073(18) -0.0183(19)
O6 0.022(2) 0.025(2) 0.039(2) 0.0017(18) -0.0070(17) -0.0050(16)
O7 0.0205(19) 0.045(2) 0.030(2) 0.0038(19) -0.0005(16) -0.0111(18)
O8 0.027(2) 0.0234(19) 0.030(2) 0.0023(16) -0.0023(16) -0.0060(16)
O9 0.053(3) 0.036(2) 0.032(2) -0.0064(19) 0.004(2) -0.019(2)
O10 0.048(3) 0.030(2) 0.026(2) -0.0023(18) -0.0053(19) 0.001(2)
C1 0.026(3) 0.018(2) 0.014(2) -0.008(2) 0.002(2) -0.005(2)
C2 0.020(3) 0.028(3) 0.021(3) -0.009(2) 0.000(2) -0.004(2)
C3 0.021(3) 0.020(2) 0.016(2) -0.006(2) 0.004(2) -0.005(2)
C4 0.016(2) 0.023(3) 0.027(3) -0.009(2) 0.001(2) -0.005(2)

loop_
_atom_type_symbol
_atom_type_description
_atom_type_scat_dispersion_real
_atom_type_scat_dispersion_imag
_atom_type_scat_source
C C 0.0033 0.0016 'International Tables Vol C Tables 4.2.6.8 and 6.1.1.4'
H H 0.0000 0.0000 'International Tables Vol C Tables 4.2.6.8 and 6.1.1.4'
O O 0.0106 0.0060 'International Tables Vol C Tables 4.2.6.8 and 6.1.1.4'
Cl Cl 0.1484 0.1585 'International Tables Vol C Tables 4.2.6.8 and 6.1.1.4'
Pr Pr -0.2180 2.8214 'International Tables Vol C Tables 4.2.6.8 and 6.1.1.4'

loop_
_geom_angle_atom_site_label_1
_geom_angle_atom_site_label_2
_geom_angle_atom_site_label_3
_geom_angle
_geom_angle_site_symmetry_1
_geom_angle_site_symmetry_3
_geom_angle_publ_flag
O5 Pr1 O6 74.90(13) . . ?
O5 Pr1 O3 80.33(13) . . ?
O6 Pr1 O3 132.02(12) . . ?
O5 Pr1 O1 131.30(12) . . ?
O6 Pr1 O1 87.05(12) . . ?
O3 Pr1 O1 138.45(11) . . ?
O5 Pr1 O4 69.67(12) . . ?
O6 Pr1 O4 72.44(12) . . ?
O3 Pr1 O4 60.53(11) . . ?
O1 Pr1 O4 146.14(12) . . ?
O5 Pr1 O8 149.11(13) . . ?
O6 Pr1 O8 134.51(12) . . ?
O3 Pr1 O8 71.88(12) . . ?
O1 Pr1 O8 69.30(11) . . ?
O4 Pr1 O8 106.31(12) . . ?
O5 Pr1 O2 70.16(12) . . ?
O6 Pr1 O2 70.04(12) . . ?
O3 Pr1 O2 136.57(12) . . ?
O1 Pr1 O2 61.16(11) . . ?
O4 Pr1 O2 130.43(11) . . ?
O8 Pr1 O2 123.05(11) . . ?
O5 Pr1 O7 131.12(13) . . ?
O6 Pr1 O7 68.99(13) . . ?
O3 Pr1 O7 100.31(13) . . ?
O1 Pr1 O7 78.93(12) . . ?
O4 Pr1 O7 68.76(12) . . ?
O8 Pr1 O7 68.65(12) . . ?
O2 Pr1 O7 123.07(12) . . ?
O5 Pr1 Cl1 84.55(11) . . ?
O6 Pr1 Cl1 143.33(10) . . ?
O3 Pr1 Cl1 71.49(9) . . ?
O1 Pr1 Cl1 84.16(9) . . ?
O4 Pr1 Cl1 128.10(8) . . ?
O8 Pr1 Cl1 74.21(9) . . ?
O2 Pr1 Cl1 74.56(9) . . ?
O7 Pr1 Cl1 142.60(9) . . ?
C1 O1 Pr1 124.9(3) . . ?
C1 O1 H1 109(2) . . ?
Pr1 O1 H1 122(3) . . ?
C2 O2 Pr1 119.4(3) . . ?
C2 O2 H2 111(2) . . ?
Pr1 O2 H2 114(4) . . ?
C3 O3 Pr1 125.4(3) . . ?
C3 O3 H3 109(2) . . ?
Pr1 O3 H3 123(3) . . ?
C4 O4 Pr1 115.0(3) . . ?
C4 O4 H4 109(2) . . ?
Pr1 O4 H4 114(4) . . ?
Pr1 O5 H51 128(4) . . ?
Pr1 O5 H52 121(4) . . ?
H51 O5 H52 106(3) . . ?
Pr1 O6 H61 123(4) . . ?
Pr1 O6 H62 122(4) . . ?
H61 O6 H62 106(3) . . ?
Pr1 O7 H71 111(4) . . ?
Pr1 O7 H72 132(4) . . ?
H71 O7 H72 103(3) . . ?
Pr1 O8 H81 118(4) . . ?
Pr1 O8 H82 129(4) . . ?
H81 O8 H82 110(3) . . ?
H91 O9 H92 108(3) . . ?
H101 O10 H102 105(3) . . ?
O1 C1 C2 106.9(4) . . ?
O1 C1 C1 107.3(5) . 2_577 ?
C2 C1 C1 114.1(5) . 2_577 ?
O1 C1 H1A 109.5 . . ?
C2 C1 H1A 109.5 . . ?
C1 C1 H1A 109.5 2_577 . ?
O2 C2 C1 106.9(4) . . ?
O2 C2 H2A 110.3 . . ?
C1 C2 H2A 110.3 . . ?
O2 C2 H2B 110.3 . . ?
C1 C2 H2B 110.3 . . ?
H2A C2 H2B 108.6 . . ?
O3 C3 C4 105.8(4) . . ?
O3 C3 C3 108.8(5) . 2_666 ?
C4 C3 C3 113.9(5) . 2_666 ?
O3 C3 H3A 109.4 . . ?
C4 C3 H3A 109.4 . . ?
C3 C3 H3A 109.4 2_666 . ?
O4 C4 C3 106.0(4) . . ?
O4 C4 H4A 110.5 . . ?
C3 C4 H4A 110.5 . . ?
O4 C4 H4B 110.5 . . ?
C3 C4 H4B 110.5 . . ?
H4A C4 H4B 108.7 . . ?

loop_
_geom_bond_atom_site_label_1
_geom_bond_atom_site_label_2
_geom_bond_distance
_geom_bond_site_symmetry_2
_geom_bond_publ_flag
Pr1 O5 2.436(3) . ?
Pr1 O6 2.457(4) . ?
Pr1 O3 2.511(3) . ?
Pr1 O1 2.514(3) . ?
Pr1 O4 2.535(3) . ?
Pr1 O8 2.540(3) . ?
Pr1 O2 2.552(3) . ?
Pr1 O7 2.568(4) . ?
Pr1 Cl1 2.9227(14) . ?
O1 C1 1.453(6) . ?
O1 H1 0.816(19) . ?
O2 C2 1.428(6) . ?
O2 H2 0.813(19) . ?
O3 C3 1.435(6) . ?
O3 H3 0.823(19) . ?
O4 C4 1.440(6) . ?
O4 H4 0.822(19) . ?
O5 H51 0.949(19) . ?
O5 H52 0.954(19) . ?
O6 H61 0.951(19) . ?
O6 H62 0.945(19) . ?
O7 H71 0.973(19) . ?
O7 H72 0.95(2) . ?
O8 H81 0.932(19) . ?
O8 H82 0.930(19) . ?
O9 H91 0.96(2) . ?
O9 H92 0.940(19) . ?
O10 H101 0.952(19) . ?
O10 H102 0.960(19) . ?
C1 C2 1.507(7) . ?
C1 C1 1.543(10) 2_577 ?
C1 H1A 0.9800 . ?
C2 H2A 0.9700 . ?
C2 H2B 0.9700 . ?
C3 C4 1.496(7) . ?
C3 C3 1.532(9) 2_666 ?
C3 H3A 0.9800 . ?
C4 H4A 0.9700 . ?
C4 H4B 0.9700 . ?

loop_
_geom_hbond_atom_site_label_D
_geom_hbond_atom_site_label_H
_geom_hbond_atom_site_label_A
_geom_hbond_distance_DH
_geom_hbond_distance_HA
_geom_hbond_distance_DA
_geom_hbond_angle_DHA
_geom_hbond_site_symmetry_A
O1 H1 O9 0.816(19) 1.91(2) 2.721(5) 173(5) .
O2 H2 Cl2 0.813(19) 2.320(19) 3.131(4) 174(5) .
O3 H3 O10 0.823(19) 1.85(2) 2.671(5) 174(5) .
O4 H4 Cl3 0.822(19) 2.20(2) 3.011(4) 168(5) .
O5 H51 Cl2 0.949(19) 2.21(3) 3.126(4) 162(6) .
O5 H52 Cl2 0.954(19) 2.31(2) 3.265(4) 174(5) 2_676
O6 H61 Cl2 0.951(19) 2.22(2) 3.153(4) 168(5) 1_455
O6 H62 Cl3 0.945(19) 2.18(2) 3.117(4) 169(5) 2_576
O7 H71 Cl3 0.973(19) 2.41(3) 3.290(4) 151(5) .
O7 H72 Cl1 0.95(2) 2.27(2) 3.209(4) 169(6) 1_455
O8 H81 O9 0.932(19) 1.93(3) 2.799(5) 155(6) 2_567
O8 H82 Cl1 0.930(19) 2.40(2) 3.325(4) 170(5) 2_667
O9 H91 O10 0.96(2) 2.03(5) 2.844(6) 142(6) 2_667
O9 H92 Cl3 0.940(19) 2.22(3) 3.110(4) 158(6) 1_556
O10 H101 Cl1 0.952(19) 2.25(2) 3.196(4) 174(6) 2_667
O10 H102 Cl2 0.960(19) 2.15(2) 3.107(4) 175(7) 1_545

loop_
_geom_torsion_atom_site_label_1
_geom_torsion_atom_site_label_2
_geom_torsion_atom_site_label_3
_geom_torsion_atom_site_label_4
_geom_torsion
_geom_torsion_site_symmetry_1
_geom_torsion_site_symmetry_2
_geom_torsion_site_symmetry_3
_geom_torsion_site_symmetry_4
_geom_torsion_publ_flag
O5 Pr1 O1 C1 0.7(4) . . . . ?
O6 Pr1 O1 C1 -66.2(4) . . . . ?
O3 Pr1 O1 C1 131.5(3) . . . . ?
O4 Pr1 O1 C1 -118.0(4) . . . . ?
O8 Pr1 O1 C1 153.5(4) . . . . ?
O2 Pr1 O1 C1 2.6(3) . . . . ?
O7 Pr1 O1 C1 -135.4(4) . . . . ?
Cl1 Pr1 O1 C1 78.2(3) . . . . ?
O5 Pr1 O2 C2 -155.0(4) . . . . ?
O6 Pr1 O2 C2 124.4(3) . . . . ?
O3 Pr1 O2 C2 -104.8(3) . . . . ?
O1 Pr1 O2 C2 26.5(3) . . . . ?
O4 Pr1 O2 C2 167.5(3) . . . . ?
O8 Pr1 O2 C2 -6.4(4) . . . . ?
O7 Pr1 O2 C2 78.2(4) . . . . ?
Cl1 Pr1 O2 C2 -65.3(3) . . . . ?
O5 Pr1 O3 C3 -78.8(4) . . . . ?
O6 Pr1 O3 C3 -19.4(4) . . . . ?
O1 Pr1 O3 C3 136.4(3) . . . . ?
O4 Pr1 O3 C3 -6.8(3) . . . . ?
O8 Pr1 O3 C3 114.8(4) . . . . ?
O2 Pr1 O3 C3 -125.9(3) . . . . ?
O7 Pr1 O3 C3 51.5(4) . . . . ?
Cl1 Pr1 O3 C3 -166.3(4) . . . . ?
O5 Pr1 O4 C4 125.5(3) . . . . ?
O6 Pr1 O4 C4 -154.5(3) . . . . ?
O3 Pr1 O4 C4 35.3(3) . . . . ?
O1 Pr1 O4 C4 -99.2(3) . . . . ?
O8 Pr1 O4 C4 -22.2(3) . . . . ?
O2 Pr1 O4 C4 163.2(3) . . . . ?
O7 Pr1 O4 C4 -80.8(3) . . . . ?
Cl1 Pr1 O4 C4 60.3(3) . . . . ?
Pr1 O1 C1 C2 -27.2(5) . . . . ?
Pr1 O1 C1 C1 95.6(5) . . . 2_577 ?
Pr1 O2 C2 C1 -49.8(5) . . . . ?
O1 C1 C2 O2 45.6(5) . . . . ?
C1 C1 C2 O2 -72.9(6) 2_577 . . . ?
Pr1 O3 C3 C4 -19.8(5) . . . . ?
Pr1 O3 C3 C3 103.0(5) . . . 2_666 ?
Pr1 O4 C4 C3 -59.5(4) . . . . ?
O3 C3 C4 O4 47.8(5) . . . . ?
C3 C3 C4 O4 -71.7(6) 2_666 . . . ?
C2 C1 C1 C2 180.000(1) . . 2_577 2_577 ?
C4 C3 C3 C4 180.0 . . 2_666 2_666 ?
